data_7719889
loop_
_publ_author_name
'Evsiunina, Mariia V.'
'Domnikov, Kirill S.'
'Matveev, Petr I.'
'Kalle, Paulina'
'Matazova, Ekaterina'
'Gerasimov, Mikhail A.'
'Lemport, Pavel S.'
'Sonin, Igor'
'Petrov, Vladimir G.'
'Kostikova, Galina V.'
'Ustynyuk, Yuri'
'Nenajdenko, Valentine'

_publ_section_title
;
 Morpholine-Derived Hydrophilic 1,10-phenanthroline-2,9-dicarboxamide for
 Americium--Lanthanide Separation in Phosphine Oxide Extraction Systems
;
_journal_name_full 'Dalton Transactions'
_journal_paper_doi 10.1039/D5DT02131F
_journal_year 2025
_chemical_formula_moiety 'C26 H35 Eu N9 O14, H2 O, N O3'
_chemical_formula_sum 'C26 H37 Eu N10 O18'
_chemical_formula_weight 929.61
_space_group_crystal_system triclinic
_space_group_IT_number 2
_space_group_name_Hall '-P 1'
_space_group_name_H-M_alt 'P -1'
_atom_sites_solution_hydrogens mixed
_atom_sites_solution_primary dual
_audit_creation_date 2025-08-18
_audit_creation_method
;
Olex2 1.5
(compiled 2025.03.04 svn.red2d20d0 for OlexSys, GUI svn.r7188)
;
_audit_update_record
;
2025-08-18 deposited with the CCDC.	2025-11-07 downloaded from the CCDC.
;
_cell_angle_alpha 98.190(2)
_cell_angle_beta 92.689(2)
_cell_angle_gamma 110.491(2)
_cell_formula_units_Z 2
_cell_length_a 9.2372(6)
_cell_length_b 9.2714(5)
_cell_length_c 21.8651(12)
_cell_measurement_reflns_used 9912
_cell_measurement_temperature 100
_cell_measurement_theta_max 28.339
_cell_measurement_theta_min 2.366
_cell_volume 1726.71(18)
_computing_cell_refinement 'SAINT v8.37A (Bruker, 2015)'
_computing_data_collection 'APEX3 v.2017.3_0 (Bruker AXS, 2017)'
_computing_data_reduction 'SAINT v8.37A (Bruker, 2015)'
_computing_molecular_graphics 'Olex2 1.5 (Dolomanov et al., 2009)'
_computing_publication_material 'Olex2 1.5 (Dolomanov et al., 2009)'
_computing_structure_refinement 'SHELXL 2018/3 (Sheldrick, 2015)'
_computing_structure_solution 'SHELXT  (Sheldrick, 2015)'
_diffrn_ambient_temperature 100
_diffrn_measured_fraction_theta_full 0.998
_diffrn_measured_fraction_theta_max 0.999
_diffrn_measurement_device_type 'Bruker SMART Photon II'
_diffrn_measurement_method \w-scan
_diffrn_radiation_monochromator graphite
_diffrn_radiation_type MoK\a
_diffrn_radiation_wavelength 0.71073
_diffrn_reflns_av_R_equivalents 0.0523
_diffrn_reflns_av_unetI/netI 0.0552
_diffrn_reflns_Laue_measured_fraction_full 0.998
_diffrn_reflns_Laue_measured_fraction_max 0.999
_diffrn_reflns_limit_h_max 11
_diffrn_reflns_limit_h_min -11
_diffrn_reflns_limit_k_max 11
_diffrn_reflns_limit_k_min -11
_diffrn_reflns_limit_l_max 27
_diffrn_reflns_limit_l_min -27
_diffrn_reflns_number 25475
_diffrn_reflns_point_group_measured_fraction_full 0.998
_diffrn_reflns_point_group_measured_fraction_max 0.999
_diffrn_reflns_theta_full 25.242
_diffrn_reflns_theta_max 26.998
_diffrn_reflns_theta_min 1.892
_diffrn_source_current 30.0
_diffrn_source_power 1.5
_diffrn_source_target Mo
_diffrn_source_type 'fine-focus sealed X-ray tube'
_diffrn_source_voltage 50.0
_exptl_absorpt_coefficient_mu 1.912
_exptl_absorpt_correction_T_max 0.7457
_exptl_absorpt_correction_T_min 0.5557
_exptl_absorpt_correction_type multi-scan
_exptl_absorpt_process_details
;
SADABS-2016/2 (Bruker,2016/2) was used for absorption correction.
wR2(int) was 0.0865 before and 0.0641 after correction.
The Ratio of minimum to maximum transmission is 0.7452.
The \l/2 correction factor is Not present.
;
_exptl_crystal_colour colourless
_exptl_crystal_colour_primary colourless
_exptl_crystal_density_diffrn 1.788
_exptl_crystal_description block
_exptl_crystal_F_000 940
_exptl_crystal_size_max 0.17
_exptl_crystal_size_mid 0.05
_exptl_crystal_size_min 0.03
_refine_diff_density_max 4.096
_refine_diff_density_min -3.716
_refine_diff_density_rms 0.178
_refine_ls_extinction_method none
_refine_ls_goodness_of_fit_ref 1.156
_refine_ls_hydrogen_treatment mixed
_refine_ls_matrix_type full
_refine_ls_number_parameters 529
_refine_ls_number_reflns 7524
_refine_ls_number_restraints 106
_refine_ls_restrained_S_all 1.149
_refine_ls_R_factor_all 0.0628
_refine_ls_R_factor_gt 0.0591
_refine_ls_shift/su_max 0.001
_refine_ls_shift/su_mean 0.000
_refine_ls_structure_factor_coef Fsqd
_refine_ls_weighting_details 'w=1/[\s^2^(Fo^2^)+(0.0265P)^2^+23.8229P] where P=(Fo^2^+2Fc^2^)/3'
_refine_ls_weighting_scheme calc
_refine_ls_wR_factor_gt 0.1350
_refine_ls_wR_factor_ref 0.1389
_reflns_Friedel_coverage 0.000
_reflns_number_gt 7194
_reflns_number_total 7524
_reflns_threshold_expression 'I > 2\s(I)'
_cod_data_source_file d5dt02131f2.cif
_cod_data_source_block 2341
_cod_database_code 7719889
_shelx_shelxl_version_number 2018/3
_shelx_space_group_comment
;
The symmetry employed for this shelxl refinement is uniquely defined
by the following loop, which should always be used as a source of
symmetry information in preference to the above space-group names.
They are only intended as comments.
;
_shelx_estimated_absorpt_t_max 0.945
_shelx_estimated_absorpt_t_min 0.737
_olex2_refinement_description
;
1. Twinned data refinement
 Scales: 0.9319(10)
 0.0681(10)
2. Fixed Uiso
 At 1.2 times of:
  All C(H) groups, All C(H,H) groups, All N(H) groups
 At 1.5 times of:
  All O(H,H) groups
3. Restrained distances
 N6-H6
 0.85 with sigma of 0.02
 O18-N11 \\sim O20-N11 \\sim O19-N11
 with sigma of 0.02
 O16-N10 \\sim O17-N10 \\sim O15-N10
 with sigma of 0.02
4. Rigid body (RIGU) restrains
 C5, C6, C7, C8, C9, C10
 with sigma for 1-2 distances of 0.002 and sigma for 1-3 distances of 0.002
 O18, O19, O20, N11
 with sigma for 1-2 distances of 0.004 and sigma for 1-3 distances of 0.004
 O15, O16, O17, N10
 with sigma for 1-2 distances of 0.004 and sigma for 1-3 distances of 0.004
 O8, O9, O10, N8
 with sigma for 1-2 distances of 0.004 and sigma for 1-3 distances of 0.004
 N6, C23, C26
 with sigma for 1-2 distances of 0.004 and sigma for 1-3 distances of 0.004
5. Others
 Fixed Sof: O15(0.5) O16(0.5) O17(0.5) N10(0.5) O18(0.5) O19(0.5) O20(0.5)
 N11(0.5)
6.a Free rotating group:
 O21(H21C,H21D)
6.b Rotating group:
 O14(H14A,H14B)
6.c Secondary CH2 refined with riding coordinates:
 C15(H15A,H15B), C16(H16A,H16B), C17(H17A,H17B), C18(H18A,H18B), C19(H19A,
 H19B), C20(H20A,H20B), C21(H21A,H21B), C22(H22A,H22B), C23(H23A,H23B),
 C24(H24A,H24B), C25(H25A,H25B), C26(H26A,H26B)
6.d Aromatic/amide H refined with riding coordinates:
 N3(H3), N4(H4), C3(H3A), C4(H4A), C10(H10), C9(H9), C11(H11), C12(H12)
6.e Fitted hexagon refined as free rotating group:
 C8(C7,C6,C5,C10,C9)
;
_olex2_submission_special_instructions 'No special instructions were received'

loop_
_space_group_symop_operation_xyz
'x, y, z'
'-x, -y, -z'

loop_
_atom_site_label
_atom_site_type_symbol
_atom_site_fract_x
_atom_site_fract_y
_atom_site_fract_z
_atom_site_U_iso_or_equiv
_atom_site_adp_type
_atom_site_occupancy
_atom_site_site_symmetry_order
_atom_site_calc_flag
_atom_site_refinement_flags_posn
_atom_site_refinement_flags_adp
_atom_site_refinement_flags_occupancy
_atom_site_disorder_assembly
_atom_site_disorder_group
Eu1 Eu 0.39356(4) 0.65142(4) 0.28311(2) 0.01115(10) Uani 1 1 d . . . . .
O1 O 0.2529(6) 0.8341(6) 0.2847(2) 0.0152(10) Uani 1 1 d . . . . .
O2 O 0.5584(6) 0.4921(5) 0.2842(2) 0.0121(10) Uani 1 1 d . . . . .
O3 O 0.0652(6) 0.6879(7) 0.0123(3) 0.0227(12) Uani 1 1 d . . . . .
O4 O 0.4278(6) 0.1559(6) 0.0366(2) 0.0205(11) Uani 1 1 d . . . . .
O5 O 0.2429(6) 0.3724(6) 0.2158(2) 0.0196(11) Uani 1 1 d . . . . .
O6 O 0.1670(6) 0.5605(6) 0.1992(2) 0.0181(11) Uani 1 1 d . . . . .
O7 O 0.0675(6) 0.3333(6) 0.1388(3) 0.0234(12) Uani 1 1 d . . . . .
O8 O 0.4899(6) 0.6076(6) 0.1765(2) 0.0183(11) Uani 1 1 d . . . . .
O9 O 0.4606(6) 0.8289(6) 0.1957(2) 0.0179(11) Uani 1 1 d . . . . .
O10 O 0.5426(7) 0.7638(7) 0.1081(3) 0.0296(13) Uani 1 1 d . . . . .
O11 O 0.6877(6) 0.8055(6) 0.2893(3) 0.0185(11) Uani 1 1 d . . . . .
O12 O 0.5673(6) 0.9626(6) 0.3187(3) 0.0183(11) Uani 1 1 d . . . . .
O13 O 0.8162(6) 1.0559(6) 0.3115(3) 0.0243(12) Uani 1 1 d . . . . .
O14 O 0.4716(8) 0.7315(8) 0.3913(3) 0.0404(17) Uani 1 1 d . . . . .
H14A H 0.571651 0.800951 0.399578 0.061 Uiso 1 1 d R U . . .
H14B H 0.476977 0.651664 0.410266 0.061 Uiso 1 1 d R U . . .
N1 N 0.1351(7) 0.5867(8) 0.3372(3) 0.0187(13) Uani 1 1 d . . . . .
N2 N 0.3088(7) 0.4094(7) 0.3428(3) 0.0155(12) Uani 1 1 d . . . . .
N3 N 0.0232(7) 0.8638(8) 0.2705(3) 0.0207(14) Uani 1 1 d . . . . .
H3 H -0.075378 0.829717 0.277099 0.025 Uiso 1 1 calc R U . . .
N4 N 0.6099(8) 0.2754(7) 0.2937(3) 0.0198(13) Uani 1 1 d . . . . .
H4 H 0.581247 0.185700 0.307341 0.024 Uiso 1 1 calc R U . . .
N5 N -0.0165(7) 0.8214(7) 0.1266(3) 0.0181(13) Uani 1 1 d . . . . .
N6 N 0.6538(7) 0.2508(7) 0.1439(3) 0.0154(12) Uani 1 1 d D . . . .
H6 H 0.695(14) 0.350(3) 0.152(6) 0.06(4) Uiso 1 1 d D . . . .
N7 N 0.1571(7) 0.4188(7) 0.1837(3) 0.0170(13) Uani 1 1 d . . . . .
N8 N 0.4993(7) 0.7362(7) 0.1592(3) 0.0146(11) Uani 1 1 d . . . . .
N9 N 0.6930(7) 0.9459(7) 0.3068(3) 0.0148(12) Uani 1 1 d . . . . .
C1 C 0.0501(8) 0.6754(10) 0.3334(4) 0.0206(16) Uani 1 1 d . . . . .
C2 C 0.1156(9) 0.7983(9) 0.2936(3) 0.0197(16) Uani 1 1 d . . . . .
C3 C -0.0809(9) 0.6619(12) 0.3660(4) 0.029(2) Uani 1 1 d . . . . .
H3A H -0.138020 0.728502 0.362609 0.035 Uiso 1 1 calc R U . . .
C4 C -0.1231(9) 0.5476(12) 0.4031(4) 0.031(2) Uani 1 1 d . . . . .
H4A H -0.209879 0.535746 0.426259 0.037 Uiso 1 1 calc R U . . .
C8 C 0.1396(6) 0.2586(6) 0.4108(2) 0.0273(16) Uani 1 1 d G . . . .
C7 C 0.1797(5) 0.3770(6) 0.3753(2) 0.0229(15) Uani 1 1 d G . . . .
C6 C 0.0918(6) 0.4713(5) 0.3733(2) 0.0217(14) Uani 1 1 d G . . . .
C5 C -0.0364(6) 0.4472(6) 0.4068(3) 0.0302(17) Uani 1 1 d G . . . .
C10 C -0.0766(5) 0.3288(7) 0.4424(2) 0.0383(19) Uani 1 1 d G . . . .
H10 H -0.164156 0.312297 0.465284 0.046 Uiso 1 1 calc R U . . .
C9 C 0.0114(7) 0.2345(6) 0.4444(2) 0.0378(19) Uani 1 1 d G . . . .
H9 H -0.016050 0.153521 0.468656 0.045 Uiso 1 1 calc R U . . .
C11 C 0.2326(12) 0.1638(10) 0.4105(4) 0.033(2) Uani 1 1 d . . . . .
H11 H 0.207479 0.080544 0.433675 0.039 Uiso 1 1 calc R U . . .
C12 C 0.3592(11) 0.1934(9) 0.3766(3) 0.0242(18) Uani 1 1 d . . . . .
H12 H 0.421480 0.130593 0.375476 0.029 Uiso 1 1 calc R U . . .
C13 C 0.3930(9) 0.3183(9) 0.3439(3) 0.0173(15) Uani 1 1 d . . . . .
C14 C 0.5283(8) 0.3670(8) 0.3055(3) 0.0151(14) Uani 1 1 d . . . . .
C15 C 0.0792(9) 0.9911(9) 0.2342(4) 0.0213(16) Uani 1 1 d . . . . .
H15A H 0.188837 1.008727 0.227377 0.026 Uiso 1 1 calc R U . . .
H15B H 0.076023 1.088222 0.258613 0.026 Uiso 1 1 calc R U . . .
C16 C -0.0166(10) 0.9581(9) 0.1706(4) 0.0241(17) Uani 1 1 d . . . . .
H16A H -0.125518 0.942955 0.177943 0.029 Uiso 1 1 calc R U . . .
H16B H 0.023620 1.051753 0.150671 0.029 Uiso 1 1 calc R U . . .
C17 C -0.0873(9) 0.8268(9) 0.0657(4) 0.0222(16) Uani 1 1 d . . . . .
H17A H -0.027866 0.926194 0.052010 0.027 Uiso 1 1 calc R U . . .
H17B H -0.195196 0.822257 0.069094 0.027 Uiso 1 1 calc R U . . .
C18 C -0.0875(9) 0.6884(10) 0.0176(4) 0.0246(17) Uani 1 1 d . . . . .
H18A H -0.153030 0.589400 0.030057 0.029 Uiso 1 1 calc R U . . .
H18B H -0.133336 0.694486 -0.023323 0.029 Uiso 1 1 calc R U . . .
C19 C 0.1296(9) 0.6781(9) 0.0720(4) 0.0209(16) Uani 1 1 d . . . . .
H19A H 0.234930 0.674704 0.068839 0.025 Uiso 1 1 calc R U . . .
H19B H 0.063904 0.580600 0.085486 0.025 Uiso 1 1 calc R U . . .
C20 C 0.1385(9) 0.8176(9) 0.1198(4) 0.0205(16) Uani 1 1 d . . . . .
H20A H 0.186337 0.811015 0.160244 0.025 Uiso 1 1 calc R U . . .
H20B H 0.204726 0.915122 0.106473 0.025 Uiso 1 1 calc R U . . .
C21 C 0.7452(9) 0.3178(9) 0.2590(4) 0.0198(16) Uani 1 1 d . . . . .
H21A H 0.836103 0.319228 0.285235 0.024 Uiso 1 1 calc R U . . .
H21B H 0.767240 0.425024 0.250333 0.024 Uiso 1 1 calc R U . . .
C22 C 0.7269(9) 0.2095(9) 0.1983(4) 0.0199(16) Uani 1 1 d . . . . .
H22A H 0.830701 0.209454 0.188897 0.024 Uiso 1 1 calc R U . . .
H22B H 0.662783 0.102106 0.203386 0.024 Uiso 1 1 calc R U . . .
C23 C 0.4827(9) 0.2191(9) 0.1492(3) 0.0174(15) Uani 1 1 d . . . . .
H23A H 0.429837 0.109355 0.154582 0.021 Uiso 1 1 calc R U . . .
H23B H 0.470828 0.287969 0.186038 0.021 Uiso 1 1 calc R U . . .
C24 C 0.4086(9) 0.2486(9) 0.0914(3) 0.0198(16) Uani 1 1 d . . . . .
H24A H 0.296403 0.224248 0.094841 0.024 Uiso 1 1 calc R U . . .
H24B H 0.456162 0.360475 0.088050 0.024 Uiso 1 1 calc R U . . .
C25 C 0.5903(9) 0.1979(10) 0.0299(4) 0.0203(16) Uani 1 1 d . . . . .
H25A H 0.636178 0.310826 0.028000 0.024 Uiso 1 1 calc R U . . .
H25B H 0.604101 0.139206 -0.009493 0.024 Uiso 1 1 calc R U . . .
C26 C 0.6747(9) 0.1623(9) 0.0841(3) 0.0185(15) Uani 1 1 d . . . . .
H26A H 0.632416 0.048782 0.085049 0.022 Uiso 1 1 calc R U . . .
H26B H 0.786710 0.192869 0.078735 0.022 Uiso 1 1 calc R U . . .
O21 O 0.7763(6) 0.5609(6) 0.1629(3) 0.0237(12) Uani 1 1 d G . . . .
H21C H 0.842885 0.644102 0.154792 0.036 Uiso 1 1 d G U . . .
H21D H 0.693684 0.580964 0.165929 0.036 Uiso 1 1 d G U . . .
O15 O 0.495(2) 0.974(2) 0.5210(7) 0.062(5) Uani 0.5 1 d D . P A -2
O16 O 0.2967(18) 1.0421(17) 0.5384(6) 0.047(3) Uani 0.5 1 d D . P A -2
O17 O 0.2886(18) 0.8812(14) 0.4538(6) 0.038(3) Uani 0.5 1 d D . P A -2
N10 N 0.3614(15) 0.9660(17) 0.5041(6) 0.035(3) Uani 0.5 1 d D . P A -2
O18 O 0.6061(17) 0.4250(18) 0.5111(7) 0.036(3) Uani 0.5 1 d D . P B -1
O19 O 0.5939(14) 0.5902(18) 0.4525(6) 0.036(3) Uani 0.5 1 d D . P B -1
O20 O 0.418(3) 0.517(3) 0.5131(11) 0.047(5) Uani 0.5 1 d D . P B -1
N11 N 0.539(2) 0.510(2) 0.4929(8) 0.028(4) Uani 0.5 1 d D . P B -1

loop_
_atom_site_aniso_label
_atom_site_aniso_U_11
_atom_site_aniso_U_22
_atom_site_aniso_U_33
_atom_site_aniso_U_23
_atom_site_aniso_U_13
_atom_site_aniso_U_12
Eu1 0.00919(17) 0.01253(17) 0.01142(16) 0.00342(11) 0.00173(11) 0.00293(11)
O1 0.012(2) 0.019(3) 0.014(2) -0.001(2) 0.0025(19) 0.006(2)
O2 0.015(2) 0.007(2) 0.015(2) 0.0066(18) 0.0014(19) 0.0015(19)
O3 0.019(3) 0.028(3) 0.022(3) 0.012(2) 0.004(2) 0.006(2)
O4 0.016(3) 0.025(3) 0.019(3) 0.001(2) 0.001(2) 0.006(2)
O5 0.018(3) 0.019(3) 0.020(3) 0.008(2) -0.002(2) 0.002(2)
O6 0.018(3) 0.017(3) 0.019(3) -0.001(2) -0.001(2) 0.007(2)
O7 0.019(3) 0.021(3) 0.021(3) -0.002(2) -0.006(2) 0.001(2)
O8 0.018(3) 0.015(2) 0.022(3) 0.007(2) 0.007(2) 0.003(2)
O9 0.015(3) 0.018(3) 0.021(3) 0.006(2) 0.002(2) 0.006(2)
O10 0.033(3) 0.038(4) 0.024(3) 0.020(3) 0.018(2) 0.015(3)
O11 0.015(3) 0.011(3) 0.030(3) 0.005(2) 0.001(2) 0.005(2)
O12 0.011(3) 0.019(3) 0.024(3) 0.003(2) 0.006(2) 0.006(2)
O13 0.017(3) 0.013(3) 0.038(3) 0.005(2) 0.002(2) 0.000(2)
O14 0.044(4) 0.038(4) 0.020(3) 0.007(3) -0.004(3) -0.009(3)
N1 0.010(3) 0.023(3) 0.018(3) 0.001(3) 0.001(2) -0.001(3)
N2 0.012(3) 0.014(3) 0.014(3) 0.002(2) -0.001(2) -0.002(2)
N3 0.013(3) 0.020(3) 0.026(3) -0.003(3) 0.000(3) 0.005(3)
N4 0.024(4) 0.015(3) 0.021(3) 0.009(3) 0.000(3) 0.006(3)
N5 0.014(3) 0.018(3) 0.023(3) 0.002(3) 0.004(2) 0.007(3)
N6 0.016(3) 0.007(3) 0.021(3) 0.005(2) 0.003(2) 0.000(2)
N7 0.012(3) 0.023(3) 0.017(3) 0.007(2) 0.006(2) 0.004(2)
N8 0.013(3) 0.015(3) 0.017(3) 0.008(2) 0.003(2) 0.004(2)
N9 0.015(3) 0.018(3) 0.013(3) 0.007(2) 0.002(2) 0.006(2)
C1 0.010(3) 0.027(4) 0.017(4) -0.009(3) -0.002(3) 0.003(3)
C2 0.019(4) 0.020(4) 0.016(4) -0.006(3) -0.001(3) 0.006(3)
C3 0.013(4) 0.048(6) 0.018(4) -0.008(4) -0.001(3) 0.006(4)
C4 0.012(4) 0.052(6) 0.016(4) -0.010(4) 0.002(3) 0.002(4)
C8 0.026(4) 0.028(4) 0.012(3) 0.005(3) 0.002(3) -0.011(3)
C7 0.017(3) 0.029(4) 0.012(3) 0.006(3) 0.002(3) -0.005(3)
C6 0.015(3) 0.029(4) 0.009(3) 0.000(3) 0.002(2) -0.005(3)
C5 0.018(4) 0.044(5) 0.011(3) -0.004(3) 0.004(3) -0.008(3)
C10 0.027(4) 0.049(5) 0.019(4) 0.003(3) 0.009(3) -0.011(3)
C9 0.033(4) 0.041(5) 0.021(4) 0.007(3) 0.013(3) -0.012(3)
C11 0.048(6) 0.023(4) 0.017(4) 0.009(3) 0.002(4) -0.003(4)
C12 0.041(5) 0.016(4) 0.012(4) 0.003(3) 0.000(3) 0.005(3)
C13 0.020(4) 0.014(4) 0.013(3) 0.005(3) 0.000(3) 0.000(3)
C14 0.011(3) 0.015(4) 0.012(3) 0.001(3) -0.003(3) -0.003(3)
C15 0.015(4) 0.016(4) 0.030(4) 0.001(3) 0.005(3) 0.002(3)
C16 0.023(4) 0.013(4) 0.039(5) 0.006(3) 0.005(3) 0.007(3)
C17 0.018(4) 0.022(4) 0.029(4) 0.009(3) 0.003(3) 0.008(3)
C18 0.018(4) 0.030(5) 0.024(4) 0.006(3) 0.001(3) 0.007(3)
C19 0.019(4) 0.023(4) 0.023(4) 0.003(3) 0.003(3) 0.010(3)
C20 0.010(3) 0.021(4) 0.032(4) 0.006(3) 0.003(3) 0.008(3)
C21 0.018(4) 0.013(4) 0.026(4) 0.004(3) -0.007(3) 0.003(3)
C22 0.018(4) 0.018(4) 0.025(4) 0.000(3) -0.003(3) 0.010(3)
C23 0.017(3) 0.018(4) 0.016(4) 0.003(3) 0.004(3) 0.006(3)
C24 0.022(4) 0.019(4) 0.018(4) 0.001(3) 0.001(3) 0.008(3)
C25 0.016(4) 0.025(4) 0.018(4) 0.002(3) 0.003(3) 0.004(3)
C26 0.016(4) 0.018(4) 0.020(4) 0.000(3) 0.004(3) 0.006(3)
O21 0.016(3) 0.012(3) 0.042(3) 0.007(2) 0.011(2) 0.002(2)
O15 0.061(8) 0.077(13) 0.048(10) -0.006(9) -0.023(7) 0.035(9)
O16 0.059(9) 0.039(8) 0.033(7) 0.000(6) 0.008(6) 0.006(6)
O17 0.064(9) 0.024(6) 0.027(6) 0.002(4) -0.017(5) 0.022(6)
N10 0.046(7) 0.028(7) 0.027(6) 0.007(5) -0.008(5) 0.009(6)
O18 0.035(7) 0.041(8) 0.031(8) 0.014(6) 0.008(6) 0.009(6)
O19 0.023(6) 0.069(9) 0.028(6) 0.022(6) 0.008(5) 0.024(6)
O20 0.039(11) 0.052(14) 0.048(11) 0.003(9) 0.022(8) 0.014(8)
N11 0.027(13) 0.031(8) 0.016(8) -0.005(6) 0.001(7) 0.003(9)

loop_
_atom_type_symbol
_atom_type_description
_atom_type_scat_dispersion_real
_atom_type_scat_dispersion_imag
_atom_type_scat_source
C C 0.0033 0.0016 'International Tables Vol C Tables 4.2.6.8 and 6.1.1.4'
H H 0.0000 0.0000 'International Tables Vol C Tables 4.2.6.8 and 6.1.1.4'
Eu Eu -0.1578 3.6682 'International Tables Vol C Tables 4.2.6.8 and 6.1.1.4'
N N 0.0061 0.0033 'International Tables Vol C Tables 4.2.6.8 and 6.1.1.4'
O O 0.0106 0.0060 'International Tables Vol C Tables 4.2.6.8 and 6.1.1.4'

loop_
_geom_angle_atom_site_label_1
_geom_angle_atom_site_label_2
_geom_angle_atom_site_label_3
_geom_angle
_geom_angle_site_symmetry_1
_geom_angle_site_symmetry_3
_geom_angle_publ_flag
O1 Eu1 O5 114.39(17) . . ?
O1 Eu1 O6 67.17(17) . . ?
O1 Eu1 O8 110.50(17) . . ?
O1 Eu1 O9 66.26(16) . . ?
O1 Eu1 O11 109.33(16) . . ?
O1 Eu1 O12 63.34(16) . . ?
O1 Eu1 N1 61.85(19) . . ?
O1 Eu1 N2 122.50(19) . . ?
O2 Eu1 O1 174.25(17) . . ?
O2 Eu1 O5 70.91(16) . . ?
O2 Eu1 O6 117.31(17) . . ?
O2 Eu1 O8 69.12(17) . . ?
O2 Eu1 O9 111.16(16) . . ?
O2 Eu1 O11 65.00(16) . . ?
O2 Eu1 O12 110.92(16) . . ?
O2 Eu1 N1 122.30(19) . . ?
O2 Eu1 N2 61.39(18) . . ?
O5 Eu1 O9 101.40(16) . . ?
O5 Eu1 O12 162.99(16) . . ?
O5 Eu1 N2 62.75(17) . . ?
O6 Eu1 O5 49.32(16) . . ?
O6 Eu1 O8 70.35(17) . . ?
O6 Eu1 O9 70.20(17) . . ?
O6 Eu1 O11 135.47(17) . . ?
O6 Eu1 O12 120.92(17) . . ?
O6 Eu1 N1 71.76(18) . . ?
O6 Eu1 N2 99.48(18) . . ?
O8 Eu1 O5 65.46(16) . . ?
O8 Eu1 O9 48.60(16) . . ?
O8 Eu1 O11 70.18(17) . . ?
O8 Eu1 O12 98.87(16) . . ?
O8 Eu1 N1 140.86(18) . . ?
O8 Eu1 N2 116.60(18) . . ?
O9 Eu1 O12 61.84(16) . . ?
O9 Eu1 N2 163.62(17) . . ?
O11 Eu1 O5 125.66(17) . . ?
O11 Eu1 O9 68.55(16) . . ?
O11 Eu1 O12 48.07(15) . . ?
O11 Eu1 N1 148.62(18) . . ?
O11 Eu1 N2 116.15(18) . . ?
O14 Eu1 O1 91.2(2) . . ?
O14 Eu1 O2 86.5(2) . . ?
O14 Eu1 O5 131.5(2) . . ?
O14 Eu1 O6 145.3(2) . . ?
O14 Eu1 O8 144.3(2) . . ?
O14 Eu1 O9 127.0(2) . . ?
O14 Eu1 O11 76.1(2) . . ?
O14 Eu1 O12 65.1(2) . . ?
O14 Eu1 N1 74.2(2) . . ?
O14 Eu1 N2 68.7(2) . . ?
N1 Eu1 O5 82.54(18) . . ?
N1 Eu1 O9 124.06(19) . . ?
N1 Eu1 O12 108.73(18) . . ?
N1 Eu1 N2 60.9(2) . . ?
N2 Eu1 O12 133.66(17) . . ?
C2 O1 Eu1 123.3(5) . . ?
C14 O2 Eu1 126.5(5) . . ?
C18 O3 C19 108.5(6) . . ?
C24 O4 C25 109.1(6) . . ?
N7 O5 Eu1 94.2(4) . . ?
N7 O6 Eu1 99.0(4) . . ?
N8 O8 Eu1 99.0(4) . . ?
N8 O9 Eu1 95.6(4) . . ?
N9 O11 Eu1 100.9(4) . . ?
N9 O12 Eu1 93.8(4) . . ?
Eu1 O14 H14A 112.4 . . ?
Eu1 O14 H14B 112.5 . . ?
H14A O14 H14B 101.4 . . ?
C1 N1 Eu1 119.0(5) . . ?
C1 N1 C6 119.0(6) . . ?
C6 N1 Eu1 121.8(4) . . ?
C7 N2 Eu1 121.2(4) . . ?
C13 N2 Eu1 120.8(5) . . ?
C13 N2 C7 117.9(6) . . ?
C2 N3 H3 118.7 . . ?
C2 N3 C15 122.6(7) . . ?
C15 N3 H3 118.7 . . ?
C14 N4 H4 118.8 . . ?
C14 N4 C21 122.4(6) . . ?
C21 N4 H4 118.8 . . ?
C17 N5 C16 107.8(6) . . ?
C20 N5 C16 113.5(6) . . ?
C20 N5 C17 108.8(6) . . ?
C22 N6 H6 100(9) . . ?
C22 N6 C23 111.1(6) . . ?
C23 N6 H6 103(9) . . ?
C26 N6 H6 121(9) . . ?
C26 N6 C22 110.6(6) . . ?
C26 N6 C23 110.3(6) . . ?
O5 N7 Eu1 61.2(4) . . ?
O5 N7 O6 117.1(6) . . ?
O6 N7 Eu1 56.2(3) . . ?
O7 N7 Eu1 173.5(5) . . ?
O7 N7 O5 122.2(6) . . ?
O7 N7 O6 120.7(6) . . ?
O8 N8 Eu1 56.5(3) . . ?
O9 N8 Eu1 60.3(3) . . ?
O9 N8 O8 116.8(6) . . ?
O10 N8 Eu1 177.0(5) . . ?
O10 N8 O8 120.6(6) . . ?
O10 N8 O9 122.7(6) . . ?
O11 N9 Eu1 54.9(3) . . ?
O12 N9 Eu1 62.2(3) . . ?
O12 N9 O11 117.0(6) . . ?
O13 N9 Eu1 173.9(5) . . ?
O13 N9 O11 120.2(6) . . ?
O13 N9 O12 122.8(6) . . ?
N1 C1 C2 112.2(7) . . ?
N1 C1 C3 123.7(8) . . ?
C3 C1 C2 123.9(8) . . ?
O1 C2 N3 123.1(8) . . ?
O1 C2 C1 118.1(7) . . ?
N3 C2 C1 118.8(7) . . ?
C1 C3 H3A 121.3 . . ?
C4 C3 C1 117.3(9) . . ?
C4 C3 H3A 121.3 . . ?
C3 C4 H4A 119.9 . . ?
C3 C4 C5 120.3(7) . . ?
C5 C4 H4A 119.9 . . ?
C7 C8 C9 120.0 . . ?
C7 C8 C11 117.7(5) . . ?
C9 C8 C11 122.3(5) . . ?
N2 C7 C8 122.4(4) . . ?
N2 C7 C6 117.6(4) . . ?
C8 C7 C6 120.0 . . ?
N1 C6 C7 118.1(4) . . ?
N1 C6 C5 121.9(4) . . ?
C7 C6 C5 120.0 . . ?
C6 C5 C4 117.8(5) . . ?
C6 C5 C10 120.0 . . ?
C10 C5 C4 122.2(5) . . ?
C5 C10 H10 120.0 . . ?
C9 C10 C5 120.0 . . ?
C9 C10 H10 120.0 . . ?
C8 C9 H9 120.0 . . ?
C10 C9 C8 120.0 . . ?
C10 C9 H9 120.0 . . ?
C8 C11 H11 120.1 . . ?
C12 C11 C8 119.9(7) . . ?
C12 C11 H11 120.1 . . ?
C11 C12 H12 120.9 . . ?
C11 C12 C13 118.1(8) . . ?
C13 C12 H12 120.9 . . ?
N2 C13 C12 123.9(7) . . ?
N2 C13 C14 111.6(6) . . ?
C12 C13 C14 124.5(7) . . ?
O2 C14 N4 121.6(7) . . ?
O2 C14 C13 118.9(7) . . ?
N4 C14 C13 119.5(7) . . ?
N3 C15 H15A 108.9 . . ?
N3 C15 H15B 108.9 . . ?
N3 C15 C16 113.5(6) . . ?
H15A C15 H15B 107.7 . . ?
C16 C15 H15A 108.9 . . ?
C16 C15 H15B 108.9 . . ?
N5 C16 C15 115.9(7) . . ?
N5 C16 H16A 108.3 . . ?
N5 C16 H16B 108.3 . . ?
C15 C16 H16A 108.3 . . ?
C15 C16 H16B 108.3 . . ?
H16A C16 H16B 107.4 . . ?
N5 C17 H17A 109.7 . . ?
N5 C17 H17B 109.7 . . ?
N5 C17 C18 110.0(6) . . ?
H17A C17 H17B 108.2 . . ?
C18 C17 H17A 109.7 . . ?
C18 C17 H17B 109.7 . . ?
O3 C18 C17 111.6(6) . . ?
O3 C18 H18A 109.3 . . ?
O3 C18 H18B 109.3 . . ?
C17 C18 H18A 109.3 . . ?
C17 C18 H18B 109.3 . . ?
H18A C18 H18B 108.0 . . ?
O3 C19 H19A 109.5 . . ?
O3 C19 H19B 109.5 . . ?
O3 C19 C20 110.6(6) . . ?
H19A C19 H19B 108.1 . . ?
C20 C19 H19A 109.5 . . ?
C20 C19 H19B 109.5 . . ?
N5 C20 C19 110.3(6) . . ?
N5 C20 H20A 109.6 . . ?
N5 C20 H20B 109.6 . . ?
C19 C20 H20A 109.6 . . ?
C19 C20 H20B 109.6 . . ?
H20A C20 H20B 108.1 . . ?
N4 C21 H21A 108.7 . . ?
N4 C21 H21B 108.7 . . ?
N4 C21 C22 114.2(6) . . ?
H21A C21 H21B 107.6 . . ?
C22 C21 H21A 108.7 . . ?
C22 C21 H21B 108.7 . . ?
N6 C22 C21 114.6(6) . . ?
N6 C22 H22A 108.6 . . ?
N6 C22 H22B 108.6 . . ?
C21 C22 H22A 108.6 . . ?
C21 C22 H22B 108.6 . . ?
H22A C22 H22B 107.6 . . ?
N6 C23 H23A 109.6 . . ?
N6 C23 H23B 109.6 . . ?
H23A C23 H23B 108.2 . . ?
C24 C23 N6 110.1(6) . . ?
C24 C23 H23A 109.6 . . ?
C24 C23 H23B 109.6 . . ?
O4 C24 C23 111.7(6) . . ?
O4 C24 H24A 109.3 . . ?
O4 C24 H24B 109.3 . . ?
C23 C24 H24A 109.3 . . ?
C23 C24 H24B 109.3 . . ?
H24A C24 H24B 107.9 . . ?
O4 C25 H25A 109.4 . . ?
O4 C25 H25B 109.4 . . ?
O4 C25 C26 111.0(6) . . ?
H25A C25 H25B 108.0 . . ?
C26 C25 H25A 109.4 . . ?
C26 C25 H25B 109.4 . . ?
N6 C26 C25 109.6(6) . . ?
N6 C26 H26A 109.7 . . ?
N6 C26 H26B 109.7 . . ?
C25 C26 H26A 109.7 . . ?
C25 C26 H26B 109.7 . . ?
H26A C26 H26B 108.2 . . ?
H21C O21 H21D 104.6 . . ?
O15 N10 O16 119.6(15) . . ?
O15 N10 O17 120.9(15) . . ?
O17 N10 O16 119.5(14) . . ?
O19 N11 O18 119.7(13) . . ?
O20 N11 O18 122.6(14) . . ?
O20 N11 O19 117.7(16) . . ?

loop_
_geom_bond_atom_site_label_1
_geom_bond_atom_site_label_2
_geom_bond_distance
_geom_bond_site_symmetry_2
_geom_bond_publ_flag
Eu1 O1 2.467(5) . ?
Eu1 O2 2.466(5) . ?
Eu1 O5 2.645(5) . ?
Eu1 O6 2.534(5) . ?
Eu1 O8 2.564(5) . ?
Eu1 O9 2.652(5) . ?
Eu1 O11 2.576(5) . ?
Eu1 O12 2.740(5) . ?
Eu1 O14 2.372(6) . ?
Eu1 N1 2.631(6) . ?
Eu1 N2 2.655(6) . ?
O1 C2 1.226(9) . ?
O2 C14 1.257(9) . ?
O3 C18 1.422(10) . ?
O3 C19 1.436(9) . ?
O4 C24 1.426(9) . ?
O4 C25 1.434(9) . ?
O5 N7 1.257(8) . ?
O6 N7 1.279(8) . ?
O7 N7 1.232(8) . ?
O8 N8 1.277(8) . ?
O9 N8 1.245(8) . ?
O10 N8 1.235(8) . ?
O11 N9 1.287(8) . ?
O12 N9 1.258(8) . ?
O13 N9 1.222(8) . ?
O14 H14A 0.9142 . ?
O14 H14B 0.9130 . ?
N1 C1 1.328(10) . ?
N1 C6 1.378(7) . ?
N2 C7 1.381(7) . ?
N2 C13 1.336(10) . ?
N3 H3 0.8800 . ?
N3 C2 1.327(10) . ?
N3 C15 1.472(10) . ?
N4 H4 0.8800 . ?
N4 C14 1.327(10) . ?
N4 C21 1.457(10) . ?
N5 C16 1.478(10) . ?
N5 C17 1.472(10) . ?
N5 C20 1.459(9) . ?
N6 H6 0.85(2) . ?
N6 C22 1.501(10) . ?
N6 C23 1.516(10) . ?
N6 C26 1.500(9) . ?
C1 C2 1.508(12) . ?
C1 C3 1.410(11) . ?
C3 H3A 0.9500 . ?
C3 C4 1.386(14) . ?
C4 H4A 0.9500 . ?
C4 C5 1.432(11) . ?
C8 C7 1.3900 . ?
C8 C9 1.3900 . ?
C8 C11 1.427(11) . ?
C7 C6 1.3900 . ?
C6 C5 1.3900 . ?
C5 C10 1.3900 . ?
C10 H10 0.9500 . ?
C10 C9 1.3900 . ?
C9 H9 0.9500 . ?
C11 H11 0.9500 . ?
C11 C12 1.382(13) . ?
C12 H12 0.9500 . ?
C12 C13 1.397(10) . ?
C13 C14 1.510(10) . ?
C15 H15A 0.9900 . ?
C15 H15B 0.9900 . ?
C15 C16 1.543(12) . ?
C16 H16A 0.9900 . ?
C16 H16B 0.9900 . ?
C17 H17A 0.9900 . ?
C17 H17B 0.9900 . ?
C17 C18 1.538(11) . ?
C18 H18A 0.9900 . ?
C18 H18B 0.9900 . ?
C19 H19A 0.9900 . ?
C19 H19B 0.9900 . ?
C19 C20 1.518(11) . ?
C20 H20A 0.9900 . ?
C20 H20B 0.9900 . ?
C21 H21A 0.9900 . ?
C21 H21B 0.9900 . ?
C21 C22 1.509(11) . ?
C22 H22A 0.9900 . ?
C22 H22B 0.9900 . ?
C23 H23A 0.9900 . ?
C23 H23B 0.9900 . ?
C23 C24 1.513(10) . ?
C24 H24A 0.9900 . ?
C24 H24B 0.9900 . ?
C25 H25A 0.9900 . ?
C25 H25B 0.9900 . ?
C25 C26 1.525(11) . ?
C26 H26A 0.9900 . ?
C26 H26B 0.9900 . ?
O21 H21C 0.8501 . ?
O21 H21D 0.8498 . ?
O15 N10 1.246(14) . ?
O16 N10 1.266(14) . ?
O17 N10 1.264(13) . ?
O18 N11 1.251(14) . ?
O19 N11 1.248(14) . ?
O20 N11 1.242(15) . ?

loop_
_geom_torsion_atom_site_label_1
_geom_torsion_atom_site_label_2
_geom_torsion_atom_site_label_3
_geom_torsion_atom_site_label_4
_geom_torsion
_geom_torsion_site_symmetry_1
_geom_torsion_site_symmetry_2
_geom_torsion_site_symmetry_3
_geom_torsion_site_symmetry_4
_geom_torsion_publ_flag
Eu1 O1 C2 N3 -151.2(6) . . . . ?
Eu1 O1 C2 C1 29.6(9) . . . . ?
Eu1 O2 C14 N4 167.3(5) . . . . ?
Eu1 O2 C14 C13 -10.9(9) . . . . ?
Eu1 O5 N7 O6 -6.0(6) . . . . ?
Eu1 O5 N7 O7 173.5(6) . . . . ?
Eu1 O6 N7 O5 6.3(6) . . . . ?
Eu1 O6 N7 O7 -173.2(5) . . . . ?
Eu1 O8 N8 O9 -0.9(6) . . . . ?
Eu1 O8 N8 O10 -179.7(6) . . . . ?
Eu1 O9 N8 O8 0.9(6) . . . . ?
Eu1 O9 N8 O10 179.7(6) . . . . ?
Eu1 O11 N9 O12 4.4(6) . . . . ?
Eu1 O11 N9 O13 -175.7(5) . . . . ?
Eu1 O12 N9 O11 -4.1(6) . . . . ?
Eu1 O12 N9 O13 176.0(6) . . . . ?
Eu1 N1 C1 C2 3.5(8) . . . . ?
Eu1 N1 C1 C3 -173.0(6) . . . . ?
Eu1 N1 C6 C7 -6.9(6) . . . . ?
Eu1 N1 C6 C5 173.5(3) . . . . ?
Eu1 N2 C7 C8 -174.9(3) . . . . ?
Eu1 N2 C7 C6 2.9(6) . . . . ?
Eu1 N2 C13 C12 177.1(6) . . . . ?
Eu1 N2 C13 C14 -3.0(8) . . . . ?
O3 C19 C20 N5 61.2(8) . . . . ?
O4 C25 C26 N6 -59.0(8) . . . . ?
N1 C1 C2 O1 -20.5(10) . . . . ?
N1 C1 C2 N3 160.2(7) . . . . ?
N1 C1 C3 C4 -0.9(12) . . . . ?
N1 C6 C5 C4 -0.4(6) . . . . ?
N1 C6 C5 C10 179.6(5) . . . . ?
N2 C7 C6 N1 2.5(6) . . . . ?
N2 C7 C6 C5 -177.9(5) . . . . ?
N2 C13 C14 O2 8.5(9) . . . . ?
N2 C13 C14 N4 -169.7(6) . . . . ?
N3 C15 C16 N5 -62.1(9) . . . . ?
N4 C21 C22 N6 87.3(8) . . . . ?
N5 C17 C18 O3 -57.8(8) . . . . ?
N6 C23 C24 O4 57.2(8) . . . . ?
C1 N1 C6 C7 178.3(5) . . . . ?
C1 N1 C6 C5 -1.3(8) . . . . ?
C1 C3 C4 C5 -0.9(11) . . . . ?
C2 N3 C15 C16 126.9(8) . . . . ?
C2 C1 C3 C4 -177.0(7) . . . . ?
C3 C1 C2 O1 155.9(7) . . . . ?
C3 C1 C2 N3 -23.3(11) . . . . ?
C3 C4 C5 C6 1.4(9) . . . . ?
C3 C4 C5 C10 -178.5(6) . . . . ?
C4 C5 C10 C9 180.0(6) . . . . ?
C8 C7 C6 N1 -179.6(5) . . . . ?
C8 C7 C6 C5 0.0 . . . . ?
C8 C11 C12 C13 0.8(12) . . . . ?
C7 N2 C13 C12 -0.7(11) . . . . ?
C7 N2 C13 C14 179.1(6) . . . . ?
C7 C8 C9 C10 0.0 . . . . ?
C7 C8 C11 C12 1.2(10) . . . . ?
C7 C6 C5 C4 -180.0(6) . . . . ?
C7 C6 C5 C10 0.0 . . . . ?
C6 N1 C1 C2 178.5(6) . . . . ?
C6 N1 C1 C3 2.0(11) . . . . ?
C6 C5 C10 C9 0.0 . . . . ?
C5 C10 C9 C8 0.0 . . . . ?
C9 C8 C7 N2 177.7(5) . . . . ?
C9 C8 C7 C6 0.0 . . . . ?
C9 C8 C11 C12 -179.7(6) . . . . ?
C11 C8 C7 N2 -3.1(7) . . . . ?
C11 C8 C7 C6 179.2(6) . . . . ?
C11 C8 C9 C10 -179.1(6) . . . . ?
C11 C12 C13 N2 -1.1(12) . . . . ?
C11 C12 C13 C14 179.1(7) . . . . ?
C12 C13 C14 O2 -171.6(7) . . . . ?
C12 C13 C14 N4 10.1(11) . . . . ?
C13 N2 C7 C8 2.9(8) . . . . ?
C13 N2 C7 C6 -179.3(5) . . . . ?
C14 N4 C21 C22 -116.6(8) . . . . ?
C15 N3 C2 O1 -2.9(11) . . . . ?
C15 N3 C2 C1 176.3(6) . . . . ?
C16 N5 C17 C18 179.0(6) . . . . ?
C16 N5 C20 C19 -177.6(6) . . . . ?
C17 N5 C16 C15 -169.3(6) . . . . ?
C17 N5 C20 C19 -57.7(8) . . . . ?
C18 O3 C19 C20 -60.7(8) . . . . ?
C19 O3 C18 C17 59.3(8) . . . . ?
C20 N5 C16 C15 -48.8(9) . . . . ?
C20 N5 C17 C18 55.6(8) . . . . ?
C21 N4 C14 O2 4.1(11) . . . . ?
C21 N4 C14 C13 -177.7(6) . . . . ?
C22 N6 C23 C24 -175.2(6) . . . . ?
C22 N6 C26 C25 176.3(6) . . . . ?
C23 N6 C22 C21 -70.6(8) . . . . ?
C23 N6 C26 C25 52.9(8) . . . . ?
C24 O4 C25 C26 63.0(8) . . . . ?
C25 O4 C24 C23 -62.3(8) . . . . ?
C26 N6 C22 C21 166.5(6) . . . . ?
C26 N6 C23 C24 -52.2(8) . . . . ?

loop_
_twin_individual_id
_twin_individual_mass_fraction_refined
1 0.9319(10)
2 0.0681(10)
